data_4332032
loop_
_publ_author_name
'Park, Byung Il'
'Chun, In Sung'
'Lee, Young-A'
'Park, Ki-Min'
'Jung, Ok-Sang'

_publ_section_title
;
 Supramolecular Framework with Two Different Kinds of Channels via
 Self-Assembly of 1D Coordination Polymers in a Prismatic Manner
;
_journal_issue 11
_journal_name_full 'Inorganic Chemistry'
_journal_page_first 4310
_journal_page_last 4312
_journal_paper_doi 10.1021/ic052053t
_journal_volume 45
_journal_year 2006
_chemical_formula_sum 'C40.67 H49.33 Cl3.33 Cu N4 O8 Si4'
_chemical_formula_weight 1016.24
_chemical_name_systematic
; 
 ? 
;
_space_group_IT_number 184
_symmetry_cell_setting hexagonal
_symmetry_space_group_name_Hall 'P 6 -2c'
_symmetry_space_group_name_H-M 'P 6 c c'
_atom_sites_solution_hydrogens geom
_atom_sites_solution_primary direct
_atom_sites_solution_secondary difmap
_audit_creation_method SHELXTL
_cell_angle_alpha 90.00
_cell_angle_beta 90.00
_cell_angle_gamma 120.00
_cell_formula_units_Z 6
_cell_length_a 19.6312(3)
_cell_length_b 19.6312(3)
_cell_length_c 28.7145(10)
_cell_measurement_reflns_used 7573
_cell_measurement_temperature 173(2)
_cell_measurement_theta_max 28.05
_cell_measurement_theta_min 2.40
_cell_volume 9583.5(4)
_computing_cell_refinement 'Bruker SMART'
_computing_data_collection 'Bruker SMART'
_computing_data_reduction 'Bruker SAINT'
_computing_molecular_graphics 'Bruker SHELXTL'
_computing_publication_material 'Bruker SHELXTL'
_computing_structure_refinement 'Bruker SHELXTL'
_computing_structure_solution 'Bruker SHELXTL'
_diffrn_ambient_temperature 173(2)
_diffrn_measured_fraction_theta_full 0.995
_diffrn_measured_fraction_theta_max 0.995
_diffrn_measurement_device_type 'CCD area detector'
_diffrn_measurement_method 'phi and omega scans'
_diffrn_radiation_monochromator graphite
_diffrn_radiation_source 'fine-focus sealed tube'
_diffrn_radiation_type MoK\a
_diffrn_radiation_wavelength 0.71073
_diffrn_reflns_av_R_equivalents 0.1021
_diffrn_reflns_av_sigmaI/netI 0.0916
_diffrn_reflns_limit_h_max 19
_diffrn_reflns_limit_h_min -26
_diffrn_reflns_limit_k_max 25
_diffrn_reflns_limit_k_min -21
_diffrn_reflns_limit_l_max 36
_diffrn_reflns_limit_l_min -38
_diffrn_reflns_number 57169
_diffrn_reflns_theta_full 28.27
_diffrn_reflns_theta_max 28.27
_diffrn_reflns_theta_min 1.20
_exptl_absorpt_coefficient_mu 0.596
_exptl_absorpt_correction_T_max
; 
Ratio of minimum to maximum apparent transmission:  0.865376 
;
_exptl_absorpt_correction_type empirical(SADABS)
_exptl_crystal_colour violet
_exptl_crystal_density_diffrn 1.057
_exptl_crystal_density_meas 0
_exptl_crystal_density_method 'not measured'
_exptl_crystal_description block
_exptl_crystal_F_000 3162
_exptl_crystal_size_max 0.45
_exptl_crystal_size_mid 0.40
_exptl_crystal_size_min 0.40
_refine_diff_density_max 0.358
_refine_diff_density_min -1.051
_refine_diff_density_rms 0.076
_refine_ls_abs_structure_details 'Flack H D (1983), Acta Cryst. A39, 876-881'
_refine_ls_abs_structure_Flack 0.47(3)
_refine_ls_extinction_method none
_refine_ls_goodness_of_fit_ref 0.970
_refine_ls_hydrogen_treatment constr
_refine_ls_matrix_type full
_refine_ls_number_parameters 279
_refine_ls_number_reflns 7691
_refine_ls_number_restraints 1
_refine_ls_restrained_S_all 0.970
_refine_ls_R_factor_all 0.1234
_refine_ls_R_factor_gt 0.0704
_refine_ls_shift/su_max 0.000
_refine_ls_shift/su_mean 0.000
_refine_ls_structure_factor_coef Fsqd
_refine_ls_weighting_details 'calc w=1/[\s^2^(Fo^2^)+(0.1047P)^2^+0.0000P] where P=(Fo^2^+2Fc^2^)/3'
_refine_ls_weighting_scheme calc
_refine_ls_wR_factor_gt 0.1644
_refine_ls_wR_factor_ref 0.1862
_reflns_number_gt 4360
_reflns_number_total 7691
_reflns_threshold_expression >2sigma(I)
_cod_data_source_file ic052053tsup1.cif
_cod_data_source_block p-4ss
_cod_depositor_comments
;
The following automatic conversions were performed:

'_symmetry_cell_setting' value 'Hexagonal' changed to 'hexagonal'
according to /home/saulius/struct/CIF-dictionaries/cif_core.dic
dictionary named 'cif_core.dic' version 2.4.2 from 2011-04-26.

Automatic conversion script
Id: cif_fix_values 1891 2012-01-12 08:04:46Z andrius 
;
_cod_original_sg_symbol_H-M P6cc
_cod_database_code 4332032

loop_
_symmetry_equiv_pos_as_xyz
'x, y, z'
'-y, x-y, z'
'-x+y, -x, z'
'-x, -y, z'
'y, -x+y, z'
'x-y, x, z'
'-y, -x, z+1/2'
'-x+y, y, z+1/2'
'x, x-y, z+1/2'
'y, x, z+1/2'
'x-y, -y, z+1/2'
'-x, -x+y, z+1/2'

loop_
_atom_site_label
_atom_site_type_symbol
_atom_site_fract_x
_atom_site_fract_y
_atom_site_fract_z
_atom_site_U_iso_or_equiv
_atom_site_adp_type
_atom_site_occupancy
_atom_site_symmetry_multiplicity
_atom_site_calc_flag
_atom_site_refinement_flags
Cu1 Cu 0.5000 0.0000 0.34763(4) 0.02762(19) Uani 1 2 d S
Cl1 Cl 0.70052(11) 0.18512(10) 0.33302(7) 0.0679(5) Uani 1 1 d .
O1 O 0.6190(2) 0.1367(2) 0.34927(15) 0.0464(9) Uani 1 1 d .
O2 O 0.7289(3) 0.2668(3) 0.3410(2) 0.0907(17) Uani 1 1 d .
O3 O 0.7030(3) 0.1718(4) 0.28392(19) 0.112(2) Uani 1 1 d .
O4 O 0.7460(3) 0.1544(4) 0.3594(2) 0.102(2) Uani 1 1 d .
Si1 Si 0.33250(10) 0.11215(9) 0.51162(5) 0.0324(3) Uani 1 1 d .
Si2 Si 0.20916(10) -0.13420(10) 0.68927(5) 0.0435(4) Uani 1 1 d .
N1 N 0.4496(3) 0.0336(2) 0.39780(12) 0.0242(9) Uani 1 1 d .
N2 N 0.4176(3) -0.0370(3) 0.79786(14) 0.0288(10) Uani 1 1 d .
C1 C 0.4615(4) 0.1057(3) 0.39899(19) 0.0401(14) Uani 1 1 d .
H1 H 0.4937 0.1424 0.3759 0.048 Uiso 1 1 calc R
C2 C 0.4285(4) 0.1287(3) 0.43279(18) 0.0404(13) Uani 1 1 d .
H2 H 0.4397 0.1817 0.4324 0.048 Uiso 1 1 calc R
C3 C 0.3813(3) 0.0815(3) 0.46665(16) 0.0278(12) Uani 1 1 d .
C4 C 0.3675(3) 0.0014(3) 0.46354(16) 0.0334(12) Uani 1 1 d .
H4 H 0.3337 -0.0371 0.4854 0.040 Uiso 1 1 calc R
C5 C 0.4024(3) -0.0184(3) 0.42997(18) 0.0347(12) Uani 1 1 d .
H5 H 0.3934 -0.0706 0.4290 0.042 Uiso 1 1 calc R
C6 C 0.4067(4) 0.2104(3) 0.5313(2) 0.0474(16) Uani 1 1 d .
H6A H 0.3839 0.2288 0.5551 0.057 Uiso 1 1 calc R
H6B H 0.4245 0.2468 0.5049 0.057 Uiso 1 1 calc R
H6C H 0.4516 0.2082 0.5446 0.057 Uiso 1 1 calc R
C7 C 0.2512(4) 0.1164(4) 0.4829(2) 0.054(2) Uani 1 1 d .
H7A H 0.2243 0.1321 0.5056 0.065 Uiso 1 1 calc R
H7B H 0.2139 0.0645 0.4702 0.065 Uiso 1 1 calc R
H7C H 0.2720 0.1549 0.4575 0.065 Uiso 1 1 calc R
C8 C 0.2971(3) 0.0401(3) 0.56090(16) 0.0275(11) Uani 1 1 d .
C9 C 0.2223(3) 0.0125(3) 0.57966(17) 0.0331(13) Uani 1 1 d .
H9 H 0.1883 0.0286 0.5664 0.040 Uiso 1 1 calc R
C10 C 0.1969(3) -0.0386(4) 0.61781(16) 0.0349(13) Uani 1 1 d .
H10 H 0.1450 -0.0576 0.6291 0.042 Uiso 1 1 calc R
C11 C 0.2441(3) -0.0631(3) 0.63996(16) 0.0284(12) Uani 1 1 d .
C12 C 0.3209(3) -0.0314(3) 0.62104(17) 0.0355(13) Uani 1 1 d .
H12 H 0.3565 -0.0448 0.6350 0.043 Uiso 1 1 calc R
C13 C 0.3455(3) 0.0183(3) 0.58301(18) 0.0356(13) Uani 1 1 d .
H13 H 0.3976 0.0381 0.5717 0.043 Uiso 1 1 calc R
C14 C 0.1232(4) -0.1394(6) 0.7167(3) 0.088(3) Uani 1 1 d .
H14A H 0.0798 -0.1593 0.6943 0.106 Uiso 1 1 calc R
H14B H 0.1359 -0.0868 0.7271 0.106 Uiso 1 1 calc R
H14C H 0.1076 -0.1749 0.7436 0.106 Uiso 1 1 calc R
C15 C 0.1882(5) -0.2308(4) 0.6695(2) 0.074(3) Uani 1 1 d .
H15A H 0.1453 -0.2511 0.6467 0.089 Uiso 1 1 calc R
H15B H 0.1725 -0.2667 0.6962 0.089 Uiso 1 1 calc R
H15C H 0.2353 -0.2267 0.6551 0.089 Uiso 1 1 calc R
C16 C 0.2924(4) -0.0949(3) 0.73280(17) 0.0373(14) Uani 1 1 d .
C17 C 0.2994(4) -0.0447(4) 0.76613(17) 0.0417(14) Uani 1 1 d .
H17 H 0.2616 -0.0279 0.7675 0.050 Uiso 1 1 calc R
C18 C 0.3597(4) -0.0155(4) 0.7993(2) 0.0530(17) Uani 1 1 d .
H18 H 0.3613 0.0191 0.8229 0.064 Uiso 1 1 calc R
C19 C 0.4069(4) -0.0917(4) 0.76502(19) 0.0457(15) Uani 1 1 d .
H19 H 0.4426 -0.1111 0.7644 0.055 Uiso 1 1 calc R
C20 C 0.3489(4) -0.1194(4) 0.73371(19) 0.0485(16) Uani 1 1 d .
H20 H 0.3456 -0.1566 0.7114 0.058 Uiso 1 1 calc R
Cl2 Cl 0.6456(5) 0.2497(4) 0.4611(3) 0.215(3) Uani 0.67 1 d P
C21 C 0.6667 0.3333 0.4283(6) 0.149(8) Uani 1 3 d S

loop_
_atom_site_aniso_label
_atom_site_aniso_U_11
_atom_site_aniso_U_22
_atom_site_aniso_U_33
_atom_site_aniso_U_23
_atom_site_aniso_U_13
_atom_site_aniso_U_12
Cu1 0.0405(5) 0.0407(4) 0.0125(3) 0.000 0.000 0.0285(4)
Cl1 0.0553(11) 0.0608(11) 0.0756(12) -0.0124(9) -0.0087(9) 0.0202(9)
O1 0.042(2) 0.044(2) 0.044(2) -0.004(2) -0.005(2) 0.0144(17)
O2 0.071(3) 0.039(3) 0.135(5) -0.025(3) -0.013(4) 0.007(2)
O3 0.074(4) 0.149(6) 0.067(4) -0.027(4) 0.021(3) 0.020(4)
O4 0.074(4) 0.116(5) 0.136(5) -0.057(4) -0.055(4) 0.063(4)
Si1 0.0484(9) 0.0345(8) 0.0222(7) -0.0030(6) 0.0022(7) 0.0267(8)
Si2 0.0374(10) 0.0484(10) 0.0240(8) 0.0003(7) -0.0129(7) 0.0060(8)
N1 0.039(3) 0.031(2) 0.0077(19) 0.0031(17) 0.0025(17) 0.022(2)
N2 0.032(3) 0.033(3) 0.020(2) -0.0110(19) -0.0042(19) 0.015(2)
C1 0.058(4) 0.037(3) 0.033(3) 0.003(2) 0.016(3) 0.030(3)
C2 0.059(4) 0.039(3) 0.032(3) 0.010(2) 0.012(3) 0.031(3)
C3 0.044(3) 0.028(3) 0.021(3) -0.010(2) -0.013(2) 0.026(3)
C4 0.055(4) 0.025(3) 0.020(2) 0.006(2) 0.014(2) 0.020(3)
C5 0.047(3) 0.034(3) 0.029(3) -0.002(2) 0.000(2) 0.025(3)
C6 0.069(4) 0.041(4) 0.039(3) -0.001(3) 0.015(3) 0.033(3)
C7 0.106(6) 0.043(4) 0.041(3) -0.013(3) -0.026(4) 0.058(4)
C8 0.038(3) 0.024(3) 0.018(2) -0.011(2) -0.004(2) 0.014(3)
C9 0.036(3) 0.034(3) 0.025(2) -0.005(2) -0.001(2) 0.014(3)
C10 0.032(3) 0.056(4) 0.017(2) -0.003(2) 0.000(2) 0.023(3)
C11 0.031(3) 0.026(3) 0.023(2) -0.010(2) -0.007(2) 0.010(2)
C12 0.027(3) 0.044(3) 0.027(3) -0.014(2) -0.011(2) 0.011(3)
C13 0.031(3) 0.041(4) 0.035(3) -0.010(2) -0.006(2) 0.019(3)
C14 0.025(4) 0.148(8) 0.055(4) 0.035(5) -0.010(3) 0.016(4)
C15 0.106(6) 0.032(4) 0.037(3) -0.010(3) -0.043(4) -0.002(4)
C16 0.045(4) 0.045(4) 0.015(3) 0.002(2) -0.006(2) 0.018(3)
C17 0.046(4) 0.052(4) 0.032(3) -0.003(3) -0.011(3) 0.028(3)
C18 0.063(4) 0.045(4) 0.051(4) -0.026(3) -0.024(3) 0.027(3)
C19 0.060(4) 0.060(4) 0.031(3) -0.016(3) -0.012(3) 0.040(4)
C20 0.066(4) 0.065(4) 0.030(3) -0.016(3) -0.016(3) 0.045(4)
Cl2 0.181(6) 0.180(6) 0.231(7) 0.001(6) 0.001(6) 0.050(5)
C21 0.195(14) 0.195(14) 0.057(10) 0.000 0.000 0.097(7)

loop_
_atom_type_symbol
_atom_type_description
_atom_type_scat_dispersion_real
_atom_type_scat_dispersion_imag
_atom_type_scat_source
C C 0.0033 0.0016 'International Tables Vol C Tables 4.2.6.8 and 6.1.1.4'
H H 0.0000 0.0000 'International Tables Vol C Tables 4.2.6.8 and 6.1.1.4'
N N 0.0061 0.0033 'International Tables Vol C Tables 4.2.6.8 and 6.1.1.4'
O O 0.0106 0.0060 'International Tables Vol C Tables 4.2.6.8 and 6.1.1.4'
Si Si 0.0817 0.0704 'International Tables Vol C Tables 4.2.6.8 and 6.1.1.4'
Cl Cl 0.1484 0.1585 'International Tables Vol C Tables 4.2.6.8 and 6.1.1.4'
Cu Cu 0.3201 1.2651 'International Tables Vol C Tables 4.2.6.8 and 6.1.1.4'

loop_
_geom_angle_atom_site_label_1
_geom_angle_atom_site_label_2
_geom_angle_atom_site_label_3
_geom_angle
_geom_angle_site_symmetry_1
_geom_angle_site_symmetry_3
N2 Cu1 N2 89.0(2) 11_554 8_654
N2 Cu1 N1 90.59(13) 11_554 .
N2 Cu1 N1 177.70(19) 8_654 .
N2 Cu1 N1 177.7(2) 11_554 4_655
N2 Cu1 N1 90.59(13) 8_654 4_655
N1 Cu1 N1 89.9(2) . 4_655
O2 Cl1 O3 109.3(4) . .
O2 Cl1 O1 111.3(3) . .
O3 Cl1 O1 108.6(3) . .
O2 Cl1 O4 113.1(3) . .
O3 Cl1 O4 109.8(4) . .
O1 Cl1 O4 104.6(3) . .
C6 Si1 C7 110.1(3) . .
C6 Si1 C8 111.2(3) . .
C7 Si1 C8 111.9(3) . .
C6 Si1 C3 106.6(3) . .
C7 Si1 C3 107.4(3) . .
C8 Si1 C3 109.5(2) . .
C15 Si2 C14 110.9(5) . .
C15 Si2 C11 110.6(3) . .
C14 Si2 C11 110.8(3) . .
C15 Si2 C16 109.3(3) . .
C14 Si2 C16 109.0(3) . .
C11 Si2 C16 106.1(2) . .
C1 N1 C5 119.0(4) . .
C1 N1 Cu1 120.9(3) . .
C5 N1 Cu1 120.1(3) . .
C19 N2 C18 115.5(5) . .
C19 N2 Cu1 123.8(4) . 8_655
C18 N2 Cu1 120.1(3) . 8_655
N1 C1 C2 121.1(5) . .
C3 C2 C1 124.5(5) . .
C2 C3 C4 113.0(5) . .
C2 C3 Si1 124.3(4) . .
C4 C3 Si1 122.6(4) . .
C5 C4 C3 120.5(5) . .
N1 C5 C4 121.9(5) . .
C13 C8 C9 117.3(5) . .
C13 C8 Si1 122.1(4) . .
C9 C8 Si1 120.4(4) . .
C8 C9 C10 120.7(6) . .
C11 C10 C9 123.0(5) . .
C10 C11 C12 114.7(5) . .
C10 C11 Si2 123.1(4) . .
C12 C11 Si2 122.1(4) . .
C13 C12 C11 122.1(6) . .
C8 C13 C12 122.2(6) . .
C17 C16 C20 115.5(5) . .
C17 C16 Si2 121.8(5) . .
C20 C16 Si2 122.6(4) . .
C16 C17 C18 123.0(6) . .
N2 C18 C17 120.5(5) . .
C20 C19 N2 123.3(6) . .
C19 C20 C16 121.9(6) . .
Cl2 C21 Cl2 93.8(7) . 2_655
Cl2 C21 Cl2 93.8(7) . 3_665
Cl2 C21 Cl2 93.8(7) 2_655 3_665

loop_
_geom_bond_atom_site_label_1
_geom_bond_atom_site_label_2
_geom_bond_distance
_geom_bond_site_symmetry_2
Cu1 N2 2.003(4) 11_554
Cu1 N2 2.003(4) 8_654
Cu1 N1 2.036(4) .
Cu1 N1 2.036(4) 4_655
Cl1 O2 1.428(5) .
Cl1 O3 1.439(5) .
Cl1 O1 1.470(4) .
Cl1 O4 1.508(6) .
Si1 C6 1.831(6) .
Si1 C7 1.835(6) .
Si1 C8 1.872(5) .
Si1 C3 1.877(5) .
Si2 C15 1.819(7) .
Si2 C14 1.819(8) .
Si2 C11 1.862(5) .
Si2 C16 1.889(6) .
N1 C1 1.315(7) .
N1 C5 1.345(6) .
N2 C19 1.365(6) .
N2 C18 1.395(8) .
N2 Cu1 2.003(4) 8_655
C1 C2 1.362(7) .
C2 C3 1.343(7) .
C3 C4 1.459(7) .
C4 C5 1.347(7) .
C8 C13 1.376(8) .
C8 C9 1.395(8) .
C9 C10 1.399(7) .
C10 C11 1.393(7) .
C11 C12 1.420(8) .
C12 C13 1.380(7) .
C16 C17 1.330(7) .
C16 C20 1.414(8) .
C17 C18 1.400(8) .
C19 C20 1.335(8) .
Cl2 C21 1.753(11) .
C21 Cl2 1.753(11) 2_655
C21 Cl2 1.753(11) 3_665
